data_7710791
loop_
_publ_author_name
'Yuan, Liuzhong'
'Liu, Yujia'
'Sun, Wenting'
'Ye, Kaiqi'
'Dou, Chuandong'
'Wang, Yue'

_publ_section_title
;
 P&#xE001;O-containing dibenzopentaarenes: facile synthesis, structures
 and optoelectronic properties
;
_journal_name_full 'Dalton Transactions'
_journal_paper_doi 10.1039/D2DT01889F
_journal_year 2022
_chemical_formula_moiety 'C38 H24 O2 P2, 1[C5H12]'
_chemical_formula_sum 'C38 H24 O2 P2'
_chemical_formula_weight 574.51
_space_group_crystal_system monoclinic
_space_group_IT_number 14
_space_group_name_Hall '-P 2ybc'
_space_group_name_H-M_alt 'P 1 21/c 1'
_atom_sites_solution_hydrogens geom
_atom_sites_solution_primary dual
_audit_creation_date 2022-07-05
_audit_creation_method
;
Olex2 1.5
(compiled 2022.04.07 svn.rca3783a0 for OlexSys, GUI svn.r6498)
;
_audit_update_record
;
2022-07-07 deposited with the CCDC.	2022-07-13 downloaded from the CCDC.
;
_cell_angle_alpha 90
_cell_angle_beta 101.908(2)
_cell_angle_gamma 90
_cell_formula_units_Z 4
_cell_length_a 10.0483(5)
_cell_length_b 21.1031(13)
_cell_length_c 15.5936(10)
_cell_measurement_reflns_used 9865
_cell_measurement_temperature 100.00
_cell_measurement_theta_max 31.413
_cell_measurement_theta_min 2.8
_cell_volume 3235.5(3)
_computing_molecular_graphics 'Olex2 1.5 (Dolomanov et al., 2009)'
_computing_publication_material 'Olex2 1.5 (Dolomanov et al., 2009)'
_computing_structure_refinement 'SHELXL 2018/3 (Sheldrick, 2015)'
_computing_structure_solution 'SHELXT 2014/5 (Sheldrick, 2014)'
_diffrn_ambient_temperature 100.00
_diffrn_measured_fraction_theta_full 0.999
_diffrn_measured_fraction_theta_max 0.999
_diffrn_measurement_device_type 'Bruker APEX-II CCD'
_diffrn_measurement_method '\w scans'
_diffrn_radiation_monochromator graphite
_diffrn_radiation_type MoK\a
_diffrn_radiation_wavelength 0.71073
_diffrn_reflns_av_R_equivalents 0.01
_diffrn_reflns_av_unetI/netI 0.0304
_diffrn_reflns_Laue_measured_fraction_full 0.999
_diffrn_reflns_Laue_measured_fraction_max 0.999
_diffrn_reflns_number 5685
_diffrn_reflns_point_group_measured_fraction_full 0.999
_diffrn_reflns_point_group_measured_fraction_max 0.999
_diffrn_reflns_theta_full 24.997
_diffrn_reflns_theta_max 24.997
_diffrn_reflns_theta_min 2.670
_diffrn_standards_number 0
_exptl_absorpt_coefficient_mu 0.165
_exptl_absorpt_correction_type none
_exptl_crystal_colour 'light colourless'
_exptl_crystal_colour_modifier light
_exptl_crystal_colour_primary colourless
_exptl_crystal_density_diffrn 1.179
_exptl_crystal_density_meas 1.179
_exptl_crystal_description block
_exptl_crystal_F_000 1192
_exptl_crystal_size_max 0.12
_exptl_crystal_size_mid 0.12
_exptl_crystal_size_min 0.11
_refine_diff_density_max 0.528
_refine_diff_density_min -0.425
_refine_diff_density_rms 0.067
_refine_ls_extinction_method none
_refine_ls_goodness_of_fit_ref 1.032
_refine_ls_hydrogen_treatment constr
_refine_ls_matrix_type full
_refine_ls_number_parameters 379
_refine_ls_number_reflns 5685
_refine_ls_number_restraints 0
_refine_ls_restrained_S_all 1.032
_refine_ls_R_factor_all 0.0693
_refine_ls_R_factor_gt 0.0498
_refine_ls_shift/su_max 0.000
_refine_ls_shift/su_mean 0.000
_refine_ls_structure_factor_coef Fsqd
_refine_ls_weighting_details 'w=1/[\s^2^(Fo^2^)+(0.0777P)^2^+3.1081P] where P=(Fo^2^+2Fc^2^)/3'
_refine_ls_weighting_scheme calc
_refine_ls_wR_factor_gt 0.1329
_refine_ls_wR_factor_ref 0.1488
_reflns_Friedel_coverage 0.000
_reflns_number_gt 4262
_reflns_number_total 5685
_reflns_threshold_expression 'I > 2\s(I)'
_cod_data_source_file d2dt01889f2.cif
_cod_data_source_block 1-ccdc
_cod_database_code 7710791
_shelx_shelxl_version_number 2018/3
_shelx_space_group_comment
;
The symmetry employed for this shelxl refinement is uniquely defined
by the following loop, which should always be used as a source of
symmetry information in preference to the above space-group names.
They are only intended as comments.
;
_shelx_estimated_absorpt_t_max 0.982
_shelx_estimated_absorpt_t_min 0.980
_olex2_refinement_description
;
1. Fixed Uiso
 At 1.2 times of:
  All C(H) groups
2.a Aromatic/amide H refined with riding coordinates:
 C30(H30), C33(H33), C35(H35), C13(H13), C19(H19), C18(H18), C43(H43),
 C14(H14), C36(H36), C17(H17), C37(H37), C15(H15), C41(H41), C42(H42), C6(H6),
 C24(H24), C26(H26), C10(H10), C7(H7), C23(H23), C22(H22), C8(H8), C27(H27),
 C9(H9)
;
_smtbx_masks_special_details
;
A solvent mask was calculated and 152 electrons were 
found in a volume of 820\%A^3^ in 1 void per unit cell. 
This is consistent with the presence of 
1[C5H12] per Asymmetric Unit 
which account for 168 electrons 
per unit cell.
;
_smtbx_masks_void_probe_radius 1.2
_smtbx_masks_void_truncation_radius 1.2
_olex2_submission_special_instructions 'No special instructions were received'

loop_
_space_group_symop_operation_xyz
'x, y, z'
'-x, y+1/2, -z+1/2'
'-x, -y, -z'
'x, -y-1/2, z-1/2'

loop_
_atom_site_label
_atom_site_type_symbol
_atom_site_fract_x
_atom_site_fract_y
_atom_site_fract_z
_atom_site_U_iso_or_equiv
_atom_site_adp_type
_atom_site_occupancy
_atom_site_site_symmetry_order
_atom_site_calc_flag
_atom_site_refinement_flags_posn
_atom_site_refinement_flags_adp
_atom_site_refinement_flags_occupancy
_atom_site_disorder_assembly
_atom_site_disorder_group
P2 P 0.58020(6) 0.31886(3) 0.39388(4) 0.01474(17) Uani 1 1 d . . . . .
P1 P 0.01226(6) 0.32238(3) 0.13011(4) 0.01521(17) Uani 1 1 d . . . . .
O1 O -0.06083(17) 0.26665(8) 0.15625(11) 0.0192(4) Uani 1 1 d . . . . .
O2 O 0.65532(17) 0.26486(8) 0.36488(11) 0.0196(4) Uani 1 1 d . . . . .
C31 C 0.4165(2) 0.33260(11) 0.32439(16) 0.0148(5) Uani 1 1 d . . . . .
C32 C 0.2951(2) 0.33365(11) 0.35455(15) 0.0149(5) Uani 1 1 d . . . . .
C39 C 0.4089(2) 0.31938(11) 0.51648(15) 0.0152(5) Uani 1 1 d . . . . .
C38 C 0.3941(3) 0.31452(11) 0.60594(16) 0.0181(5) Uani 1 1 d . . . . .
C30 C 0.4172(2) 0.33603(11) 0.23445(15) 0.0153(5) Uani 1 1 d . . . . .
H30 H 0.502208 0.337277 0.216813 0.018 Uiso 1 1 calc R U . . .
C29 C 0.2974(2) 0.33770(11) 0.16966(15) 0.0149(5) Uani 1 1 d . . . . .
C28 C 0.1757(2) 0.33469(11) 0.20072(16) 0.0154(5) Uani 1 1 d . . . . .
C20 C 0.0505(2) 0.31811(11) 0.02317(15) 0.0163(5) Uani 1 1 d . . . . .
C16 C 0.2001(3) 0.32200(11) -0.08187(16) 0.0177(5) Uani 1 1 d . . . . .
C33 C 0.1758(2) 0.33369(11) 0.28986(16) 0.0166(5) Uani 1 1 d . . . . .
H33 H 0.090931 0.332996 0.307661 0.020 Uiso 1 1 calc R U . . .
C35 C 0.1670(2) 0.33797(11) 0.47453(16) 0.0178(5) Uani 1 1 d . . . . .
H35 H 0.088164 0.346197 0.430617 0.021 Uiso 1 1 calc R U . . .
C13 C 0.4256(3) 0.34726(12) 0.04999(16) 0.0198(5) Uani 1 1 d . . . . .
H13 H 0.503305 0.357161 0.093929 0.024 Uiso 1 1 calc R U . . .
C19 C -0.0585(3) 0.30463(12) -0.04441(16) 0.0206(6) Uani 1 1 d . . . . .
H19 H -0.146464 0.299076 -0.032126 0.025 Uiso 1 1 calc R U . . .
C21 C 0.1839(2) 0.32647(11) 0.00705(15) 0.0155(5) Uani 1 1 d . . . . .
C12 C 0.3028(2) 0.33814(11) 0.07485(15) 0.0159(5) Uani 1 1 d . . . . .
C18 C -0.0402(3) 0.29907(13) -0.13112(16) 0.0235(6) Uani 1 1 d . . . . .
H18 H -0.115218 0.288833 -0.176888 0.028 Uiso 1 1 calc R U . . .
C34 C 0.2900(2) 0.33129(11) 0.44946(16) 0.0155(5) Uani 1 1 d . . . . .
C43 C 0.5089(3) 0.30008(12) 0.67230(16) 0.0198(5) Uani 1 1 d . . . . .
H43 H 0.498947 0.298251 0.731520 0.024 Uiso 1 1 calc R U . . .
C40 C 0.5424(2) 0.31012(11) 0.50019(15) 0.0161(5) Uani 1 1 d . . . . .
C14 C 0.4406(3) 0.34259(12) -0.03703(17) 0.0219(6) Uani 1 1 d . . . . .
H14 H 0.527412 0.348313 -0.051054 0.026 Uiso 1 1 calc R U . . .
C25 C -0.0828(2) 0.39451(12) 0.13341(16) 0.0189(5) Uani 1 1 d . . . . .
C36 C 0.1528(3) 0.33315(11) 0.56206(16) 0.0191(5) Uani 1 1 d . . . . .
H36 H 0.065866 0.337893 0.576258 0.023 Uiso 1 1 calc R U . . .
C17 C 0.0851(3) 0.30836(12) -0.14941(16) 0.0228(6) Uani 1 1 d . . . . .
H17 H 0.096028 0.305696 -0.208388 0.027 Uiso 1 1 calc R U . . .
C37 C 0.2637(3) 0.32170(12) 0.62631(16) 0.0201(6) Uani 1 1 d . . . . .
H37 H 0.253878 0.318471 0.685455 0.024 Uiso 1 1 calc R U . . .
C15 C 0.3300(3) 0.32978(12) -0.10159(16) 0.0216(6) Uani 1 1 d . . . . .
H15 H 0.340611 0.326046 -0.160526 0.026 Uiso 1 1 calc R U . . .
C41 C 0.6499(3) 0.29450(12) 0.56681(16) 0.0195(5) Uani 1 1 d . . . . .
H41 H 0.736992 0.287504 0.553690 0.023 Uiso 1 1 calc R U . . .
C11 C 0.6745(2) 0.39167(12) 0.39787(16) 0.0191(5) Uani 1 1 d . . . . .
C42 C 0.6338(3) 0.28868(12) 0.65366(17) 0.0227(6) Uani 1 1 d . . . . .
H42 H 0.708519 0.277003 0.698841 0.027 Uiso 1 1 calc R U . . .
C6 C 0.6174(3) 0.44974(13) 0.41298(18) 0.0260(6) Uani 1 1 d . . . . .
H6 H 0.526000 0.451480 0.420399 0.031 Uiso 1 1 calc R U . . .
C24 C -0.0376(3) 0.45219(13) 0.10700(18) 0.0280(6) Uani 1 1 d . . . . .
H24 H 0.043732 0.453834 0.084967 0.034 Uiso 1 1 calc R U . . .
C26 C -0.2013(3) 0.39230(14) 0.1656(2) 0.0315(7) Uani 1 1 d . . . . .
H26 H -0.233133 0.353053 0.183498 0.038 Uiso 1 1 calc R U . . .
C10 C 0.8081(3) 0.38961(14) 0.3889(2) 0.0330(7) Uani 1 1 d . . . . .
H10 H 0.848245 0.350138 0.379575 0.040 Uiso 1 1 calc R U . . .
C7 C 0.6932(3) 0.50496(13) 0.4172(2) 0.0327(7) Uani 1 1 d . . . . .
H7 H 0.653492 0.544477 0.426941 0.039 Uiso 1 1 calc R U . . .
C23 C -0.1105(3) 0.50740(14) 0.1127(2) 0.0341(7) Uani 1 1 d . . . . .
H23 H -0.079294 0.546713 0.094631 0.041 Uiso 1 1 calc R U . . .
C22 C -0.2287(3) 0.50482(14) 0.1446(2) 0.0360(7) Uani 1 1 d . . . . .
H22 H -0.279374 0.542413 0.148041 0.043 Uiso 1 1 calc R U . . .
C8 C 0.8258(3) 0.50242(14) 0.4074(2) 0.0376(8) Uani 1 1 d . . . . .
H8 H 0.877635 0.540286 0.410145 0.045 Uiso 1 1 calc R U . . .
C27 C -0.2736(3) 0.44783(15) 0.1717(2) 0.0412(8) Uani 1 1 d . . . . .
H27 H -0.354195 0.446508 0.194487 0.049 Uiso 1 1 calc R U . . .
C9 C 0.8843(3) 0.44491(14) 0.3935(2) 0.0434(8) Uani 1 1 d . . . . .
H9 H 0.976236 0.443268 0.387181 0.052 Uiso 1 1 calc R U . . .

loop_
_atom_site_aniso_label
_atom_site_aniso_U_11
_atom_site_aniso_U_22
_atom_site_aniso_U_33
_atom_site_aniso_U_23
_atom_site_aniso_U_13
_atom_site_aniso_U_12
P2 0.0135(3) 0.0161(3) 0.0139(3) -0.0006(2) 0.0012(2) 0.0005(2)
P1 0.0132(3) 0.0175(3) 0.0141(3) -0.0001(2) 0.0008(2) 0.0001(2)
O1 0.0182(9) 0.0193(9) 0.0197(9) 0.0016(7) 0.0031(7) -0.0019(7)
O2 0.0185(9) 0.0207(9) 0.0187(9) -0.0042(7) 0.0014(7) 0.0015(7)
C31 0.0107(11) 0.0127(12) 0.0186(12) -0.0026(9) -0.0025(9) -0.0007(9)
C32 0.0186(12) 0.0106(12) 0.0155(12) 0.0005(9) 0.0034(10) 0.0005(9)
C39 0.0189(12) 0.0116(12) 0.0143(12) -0.0007(9) 0.0013(10) -0.0006(10)
C38 0.0238(13) 0.0131(12) 0.0168(12) -0.0021(10) 0.0029(10) -0.0026(10)
C30 0.0158(12) 0.0168(12) 0.0134(12) 0.0007(9) 0.0031(9) -0.0005(10)
C29 0.0187(13) 0.0101(11) 0.0147(12) -0.0012(9) 0.0003(10) 0.0003(9)
C28 0.0170(12) 0.0139(12) 0.0144(12) -0.0005(9) 0.0011(9) 0.0010(10)
C20 0.0211(13) 0.0127(12) 0.0135(12) 0.0013(9) 0.0000(10) 0.0014(10)
C16 0.0235(13) 0.0128(12) 0.0170(12) 0.0019(10) 0.0046(10) 0.0039(10)
C33 0.0134(12) 0.0177(13) 0.0188(12) -0.0009(10) 0.0036(10) -0.0007(10)
C35 0.0177(13) 0.0172(13) 0.0175(12) -0.0007(10) 0.0014(10) -0.0004(10)
C13 0.0196(13) 0.0198(13) 0.0194(13) 0.0040(10) 0.0030(10) 0.0005(10)
C19 0.0194(13) 0.0205(13) 0.0199(13) -0.0004(10) -0.0004(10) 0.0006(10)
C21 0.0213(13) 0.0094(12) 0.0149(12) 0.0016(9) 0.0014(10) 0.0016(10)
C12 0.0180(12) 0.0139(12) 0.0151(12) 0.0023(10) 0.0016(10) 0.0022(10)
C18 0.0251(14) 0.0243(14) 0.0173(13) -0.0023(11) -0.0042(11) 0.0024(11)
C34 0.0188(13) 0.0113(12) 0.0165(12) -0.0007(9) 0.0036(10) -0.0017(9)
C43 0.0260(14) 0.0191(13) 0.0134(12) -0.0002(10) 0.0018(10) -0.0025(11)
C40 0.0173(12) 0.0131(12) 0.0175(12) -0.0010(10) 0.0021(10) -0.0022(10)
C14 0.0225(14) 0.0222(14) 0.0230(13) 0.0041(11) 0.0094(11) -0.0007(11)
C25 0.0186(13) 0.0205(13) 0.0165(12) -0.0020(10) 0.0010(10) 0.0020(10)
C36 0.0209(13) 0.0178(13) 0.0204(13) -0.0023(10) 0.0083(10) -0.0010(10)
C17 0.0293(15) 0.0226(14) 0.0159(13) 0.0011(11) 0.0032(11) 0.0028(11)
C37 0.0288(14) 0.0194(13) 0.0129(12) -0.0016(10) 0.0059(10) -0.0036(11)
C15 0.0289(15) 0.0217(14) 0.0160(13) 0.0027(10) 0.0084(11) 0.0034(11)
C41 0.0174(13) 0.0203(13) 0.0190(13) -0.0003(10) -0.0002(10) -0.0007(10)
C11 0.0171(13) 0.0208(13) 0.0179(12) 0.0014(10) -0.0003(10) -0.0023(10)
C42 0.0249(14) 0.0213(14) 0.0191(13) 0.0017(11) -0.0023(10) -0.0010(11)
C6 0.0207(14) 0.0237(14) 0.0347(16) -0.0032(12) 0.0080(11) 0.0008(11)
C24 0.0282(15) 0.0244(15) 0.0333(16) 0.0013(12) 0.0106(12) 0.0022(12)
C26 0.0266(15) 0.0266(15) 0.0433(17) 0.0020(13) 0.0118(13) 0.0031(12)
C10 0.0224(15) 0.0216(15) 0.055(2) 0.0024(13) 0.0085(13) 0.0012(11)
C7 0.0319(16) 0.0189(14) 0.0466(18) -0.0051(13) 0.0060(13) -0.0026(12)
C23 0.0413(18) 0.0204(15) 0.0398(18) 0.0035(13) 0.0066(14) 0.0028(13)
C22 0.0306(16) 0.0285(16) 0.0470(19) -0.0038(14) 0.0034(14) 0.0102(13)
C8 0.0280(16) 0.0242(16) 0.058(2) 0.0038(14) 0.0034(14) -0.0061(12)
C27 0.0286(16) 0.0363(18) 0.062(2) -0.0046(16) 0.0164(15) 0.0079(14)
C9 0.0220(16) 0.0289(17) 0.080(3) 0.0062(16) 0.0124(16) -0.0028(13)

loop_
_atom_type_symbol
_atom_type_description
_atom_type_scat_dispersion_real
_atom_type_scat_dispersion_imag
_atom_type_scat_source
C C 0.0033 0.0016 'International Tables Vol C Tables 4.2.6.8 and 6.1.1.4'
H H 0.0000 0.0000 'International Tables Vol C Tables 4.2.6.8 and 6.1.1.4'
O O 0.0106 0.0060 'International Tables Vol C Tables 4.2.6.8 and 6.1.1.4'
P P 0.1023 0.0942 'International Tables Vol C Tables 4.2.6.8 and 6.1.1.4'

loop_
_geom_angle_atom_site_label_1
_geom_angle_atom_site_label_2
_geom_angle_atom_site_label_3
_geom_angle
_geom_angle_site_symmetry_1
_geom_angle_site_symmetry_3
_geom_angle_publ_flag
O2 P2 C31 113.52(10) . . ?
O2 P2 C40 114.94(11) . . ?
O2 P2 C11 111.58(11) . . ?
C31 P2 C11 107.05(11) . . ?
C40 P2 C31 103.46(12) . . ?
C40 P2 C11 105.53(11) . . ?
O1 P1 C28 112.76(10) . . ?
O1 P1 C20 115.40(10) . . ?
O1 P1 C25 111.42(11) . . ?
C28 P1 C25 106.43(11) . . ?
C20 P1 C28 103.48(11) . . ?
C20 P1 C25 106.63(11) . . ?
C32 C31 P2 123.68(18) . . ?
C32 C31 C30 121.3(2) . . ?
C30 C31 P2 114.69(18) . . ?
C31 C32 C33 115.8(2) . . ?
C31 C32 C34 123.0(2) . . ?
C33 C32 C34 121.0(2) . . ?
C38 C39 C34 118.8(2) . . ?
C40 C39 C38 116.9(2) . . ?
C40 C39 C34 124.3(2) . . ?
C43 C38 C39 119.5(2) . . ?
C43 C38 C37 120.7(2) . . ?
C37 C38 C39 119.7(2) . . ?
C31 C30 H30 118.7 . . ?
C29 C30 C31 122.6(2) . . ?
C29 C30 H30 118.7 . . ?
C30 C29 C28 115.4(2) . . ?
C30 C29 C12 120.8(2) . . ?
C28 C29 C12 123.7(2) . . ?
C29 C28 P1 123.02(18) . . ?
C33 C28 P1 114.98(18) . . ?
C33 C28 C29 121.6(2) . . ?
C19 C20 P1 115.56(19) . . ?
C19 C20 C21 121.1(2) . . ?
C21 C20 P1 123.31(18) . . ?
C17 C16 C21 119.6(2) . . ?
C15 C16 C21 119.9(2) . . ?
C15 C16 C17 120.6(2) . . ?
C32 C33 H33 118.5 . . ?
C28 C33 C32 123.0(2) . . ?
C28 C33 H33 118.5 . . ?
C34 C35 H35 118.5 . . ?
C34 C35 C36 123.0(2) . . ?
C36 C35 H35 118.5 . . ?
C12 C13 H13 118.5 . . ?
C12 C13 C14 122.9(2) . . ?
C14 C13 H13 118.5 . . ?
C20 C19 H19 119.7 . . ?
C20 C19 C18 120.6(2) . . ?
C18 C19 H19 119.7 . . ?
C20 C21 C16 117.5(2) . . ?
C20 C21 C12 123.9(2) . . ?
C16 C21 C12 118.6(2) . . ?
C13 C12 C29 119.8(2) . . ?
C13 C12 C21 118.1(2) . . ?
C21 C12 C29 122.1(2) . . ?
C19 C18 H18 120.0 . . ?
C17 C18 C19 119.9(2) . . ?
C17 C18 H18 120.0 . . ?
C39 C34 C32 122.2(2) . . ?
C35 C34 C32 119.6(2) . . ?
C35 C34 C39 118.1(2) . . ?
C38 C43 H43 119.0 . . ?
C42 C43 C38 121.9(2) . . ?
C42 C43 H43 119.0 . . ?
C39 C40 P2 122.59(18) . . ?
C41 C40 P2 116.17(18) . . ?
C41 C40 C39 121.2(2) . . ?
C13 C14 H14 120.1 . . ?
C15 C14 C13 119.7(2) . . ?
C15 C14 H14 120.1 . . ?
C24 C25 P1 121.5(2) . . ?
C26 C25 P1 118.8(2) . . ?
C26 C25 C24 119.6(2) . . ?
C35 C36 H36 120.1 . . ?
C37 C36 C35 119.9(2) . . ?
C37 C36 H36 120.1 . . ?
C16 C17 H17 119.4 . . ?
C18 C17 C16 121.2(2) . . ?
C18 C17 H17 119.4 . . ?
C38 C37 H37 119.7 . . ?
C36 C37 C38 120.6(2) . . ?
C36 C37 H37 119.7 . . ?
C16 C15 H15 119.6 . . ?
C14 C15 C16 120.8(2) . . ?
C14 C15 H15 119.6 . . ?
C40 C41 H41 119.3 . . ?
C40 C41 C42 121.4(2) . . ?
C42 C41 H41 119.3 . . ?
C6 C11 P2 121.61(19) . . ?
C10 C11 P2 119.1(2) . . ?
C10 C11 C6 119.2(2) . . ?
C43 C42 C41 119.0(2) . . ?
C43 C42 H42 120.5 . . ?
C41 C42 H42 120.5 . . ?
C11 C6 H6 119.8 . . ?
C7 C6 C11 120.4(2) . . ?
C7 C6 H6 119.8 . . ?
C25 C24 H24 119.8 . . ?
C23 C24 C25 120.4(3) . . ?
C23 C24 H24 119.8 . . ?
C25 C26 H26 120.1 . . ?
C25 C26 C27 119.7(3) . . ?
C27 C26 H26 120.1 . . ?
C11 C10 H10 119.8 . . ?
C11 C10 C9 120.4(3) . . ?
C9 C10 H10 119.8 . . ?
C6 C7 H7 120.1 . . ?
C8 C7 C6 119.9(3) . . ?
C8 C7 H7 120.1 . . ?
C24 C23 H23 120.2 . . ?
C22 C23 C24 119.6(3) . . ?
C22 C23 H23 120.2 . . ?
C23 C22 H22 119.9 . . ?
C27 C22 C23 120.3(3) . . ?
C27 C22 H22 119.9 . . ?
C7 C8 H8 119.9 . . ?
C7 C8 C9 120.3(3) . . ?
C9 C8 H8 119.9 . . ?
C26 C27 H27 119.8 . . ?
C22 C27 C26 120.3(3) . . ?
C22 C27 H27 119.8 . . ?
C10 C9 H9 120.1 . . ?
C8 C9 C10 119.8(3) . . ?
C8 C9 H9 120.1 . . ?

loop_
_geom_bond_atom_site_label_1
_geom_bond_atom_site_label_2
_geom_bond_distance
_geom_bond_site_symmetry_2
_geom_bond_publ_flag
P2 O2 1.4878(17) . ?
P2 C31 1.796(2) . ?
P2 C40 1.785(2) . ?
P2 C11 1.800(3) . ?
P1 O1 1.4874(17) . ?
P1 C28 1.798(2) . ?
P1 C20 1.789(2) . ?
P1 C25 1.803(2) . ?
C31 C32 1.395(3) . ?
C31 C30 1.406(3) . ?
C32 C33 1.398(3) . ?
C32 C34 1.492(3) . ?
C39 C38 1.437(3) . ?
C39 C34 1.438(3) . ?
C39 C40 1.429(3) . ?
C38 C43 1.415(4) . ?
C38 C37 1.418(4) . ?
C30 H30 0.9500 . ?
C30 C29 1.404(3) . ?
C29 C28 1.406(3) . ?
C29 C12 1.491(3) . ?
C28 C33 1.390(3) . ?
C20 C19 1.384(3) . ?
C20 C21 1.425(3) . ?
C16 C21 1.432(3) . ?
C16 C17 1.423(4) . ?
C16 C15 1.412(4) . ?
C33 H33 0.9500 . ?
C35 H35 0.9500 . ?
C35 C34 1.378(3) . ?
C35 C36 1.405(3) . ?
C13 H13 0.9500 . ?
C13 C12 1.381(3) . ?
C13 C14 1.399(3) . ?
C19 H19 0.9500 . ?
C19 C18 1.406(4) . ?
C21 C12 1.443(3) . ?
C18 H18 0.9500 . ?
C18 C17 1.361(4) . ?
C43 H43 0.9500 . ?
C43 C42 1.366(4) . ?
C40 C41 1.376(3) . ?
C14 H14 0.9500 . ?
C14 C15 1.363(4) . ?
C25 C24 1.391(4) . ?
C25 C26 1.385(4) . ?
C36 H36 0.9500 . ?
C36 C37 1.357(4) . ?
C17 H17 0.9500 . ?
C37 H37 0.9500 . ?
C15 H15 0.9500 . ?
C41 H41 0.9500 . ?
C41 C42 1.402(3) . ?
C11 C6 1.394(4) . ?
C11 C10 1.378(4) . ?
C42 H42 0.9500 . ?
C6 H6 0.9500 . ?
C6 C7 1.386(4) . ?
C24 H24 0.9500 . ?
C24 C23 1.389(4) . ?
C26 H26 0.9500 . ?
C26 C27 1.392(4) . ?
C10 H10 0.9500 . ?
C10 C9 1.390(4) . ?
C7 H7 0.9500 . ?
C7 C8 1.373(4) . ?
C23 H23 0.9500 . ?
C23 C22 1.381(4) . ?
C22 H22 0.9500 . ?
C22 C27 1.380(4) . ?
C8 H8 0.9500 . ?
C8 C9 1.385(4) . ?
C27 H27 0.9500 . ?
C9 H9 0.9500 . ?

loop_
_geom_torsion_atom_site_label_1
_geom_torsion_atom_site_label_2
_geom_torsion_atom_site_label_3
_geom_torsion_atom_site_label_4
_geom_torsion
_geom_torsion_site_symmetry_1
_geom_torsion_site_symmetry_2
_geom_torsion_site_symmetry_3
_geom_torsion_site_symmetry_4
_geom_torsion_publ_flag
P2 C31 C32 C33 -169.03(18) . . . . ?
P2 C31 C32 C34 7.7(3) . . . . ?
P2 C31 C30 C29 170.94(18) . . . . ?
P2 C40 C41 C42 177.58(19) . . . . ?
P2 C11 C6 C7 178.9(2) . . . . ?
P2 C11 C10 C9 -178.7(3) . . . . ?
P1 C28 C33 C32 170.94(19) . . . . ?
P1 C20 C19 C18 -178.96(19) . . . . ?
P1 C20 C21 C16 -179.83(17) . . . . ?
P1 C20 C21 C12 1.1(3) . . . . ?
P1 C25 C24 C23 -178.1(2) . . . . ?
P1 C25 C26 C27 177.7(2) . . . . ?
O1 P1 C28 C29 124.0(2) . . . . ?
O1 P1 C28 C33 -48.8(2) . . . . ?
O1 P1 C20 C19 52.4(2) . . . . ?
O1 P1 C20 C21 -126.25(19) . . . . ?
O1 P1 C25 C24 -176.5(2) . . . . ?
O1 P1 C25 C26 5.5(2) . . . . ?
O2 P2 C31 C32 124.0(2) . . . . ?
O2 P2 C31 C30 -49.8(2) . . . . ?
O2 P2 C40 C39 -129.42(19) . . . . ?
O2 P2 C40 C41 51.3(2) . . . . ?
O2 P2 C11 C6 172.1(2) . . . . ?
O2 P2 C11 C10 -10.3(3) . . . . ?
C31 P2 C40 C39 -5.1(2) . . . . ?
C31 P2 C40 C41 175.60(19) . . . . ?
C31 P2 C11 C6 47.4(2) . . . . ?
C31 P2 C11 C10 -135.0(2) . . . . ?
C31 C32 C33 C28 -2.0(3) . . . . ?
C31 C32 C34 C39 -8.4(3) . . . . ?
C31 C32 C34 C35 174.5(2) . . . . ?
C31 C30 C29 C28 -0.9(3) . . . . ?
C31 C30 C29 C12 -177.0(2) . . . . ?
C32 C31 C30 C29 -3.1(4) . . . . ?
C39 C38 C43 C42 -2.0(4) . . . . ?
C39 C38 C37 C36 0.0(4) . . . . ?
C39 C40 C41 C42 -1.7(4) . . . . ?
C38 C39 C34 C32 -176.7(2) . . . . ?
C38 C39 C34 C35 0.5(3) . . . . ?
C38 C39 C40 P2 -176.43(17) . . . . ?
C38 C39 C40 C41 2.8(3) . . . . ?
C38 C43 C42 C41 3.2(4) . . . . ?
C30 C31 C32 C33 4.4(3) . . . . ?
C30 C31 C32 C34 -178.9(2) . . . . ?
C30 C29 C28 P1 -168.95(17) . . . . ?
C30 C29 C28 C33 3.4(3) . . . . ?
C30 C29 C12 C13 -10.5(3) . . . . ?
C30 C29 C12 C21 166.7(2) . . . . ?
C29 C28 C33 C32 -2.0(4) . . . . ?
C28 P1 C20 C19 176.08(19) . . . . ?
C28 P1 C20 C21 -2.6(2) . . . . ?
C28 P1 C25 C24 60.2(2) . . . . ?
C28 P1 C25 C26 -117.8(2) . . . . ?
C28 C29 C12 C13 173.8(2) . . . . ?
C28 C29 C12 C21 -9.0(4) . . . . ?
C20 P1 C28 C29 -1.3(2) . . . . ?
C20 P1 C28 C33 -174.13(18) . . . . ?
C20 P1 C25 C24 -49.8(2) . . . . ?
C20 P1 C25 C26 132.2(2) . . . . ?
C20 C19 C18 C17 -1.5(4) . . . . ?
C20 C21 C12 C29 4.7(4) . . . . ?
C20 C21 C12 C13 -178.1(2) . . . . ?
C16 C21 C12 C29 -174.4(2) . . . . ?
C16 C21 C12 C13 2.9(3) . . . . ?
C33 C32 C34 C39 168.2(2) . . . . ?
C33 C32 C34 C35 -9.0(3) . . . . ?
C35 C36 C37 C38 0.0(4) . . . . ?
C13 C14 C15 C16 0.9(4) . . . . ?
C19 C20 C21 C16 1.6(3) . . . . ?
C19 C20 C21 C12 -177.5(2) . . . . ?
C19 C18 C17 C16 1.8(4) . . . . ?
C21 C20 C19 C18 -0.3(4) . . . . ?
C21 C16 C17 C18 -0.4(4) . . . . ?
C21 C16 C15 C14 -1.1(4) . . . . ?
C12 C29 C28 P1 6.9(3) . . . . ?
C12 C29 C28 C33 179.3(2) . . . . ?
C12 C13 C14 C15 1.4(4) . . . . ?
C34 C32 C33 C28 -178.8(2) . . . . ?
C34 C39 C38 C43 177.3(2) . . . . ?
C34 C39 C38 C37 -0.2(3) . . . . ?
C34 C39 C40 P2 5.4(3) . . . . ?
C34 C39 C40 C41 -175.4(2) . . . . ?
C34 C35 C36 C37 0.3(4) . . . . ?
C43 C38 C37 C36 -177.5(2) . . . . ?
C40 P2 C31 C32 -1.2(2) . . . . ?
C40 P2 C31 C30 -175.06(18) . . . . ?
C40 P2 C11 C6 -62.4(2) . . . . ?
C40 P2 C11 C10 115.2(2) . . . . ?
C40 C39 C38 C43 -1.0(3) . . . . ?
C40 C39 C38 C37 -178.5(2) . . . . ?
C40 C39 C34 C32 1.4(4) . . . . ?
C40 C39 C34 C35 178.6(2) . . . . ?
C40 C41 C42 C43 -1.3(4) . . . . ?
C14 C13 C12 C29 174.1(2) . . . . ?
C14 C13 C12 C21 -3.2(4) . . . . ?
C25 P1 C28 C29 -113.5(2) . . . . ?
C25 P1 C28 C33 73.7(2) . . . . ?
C25 P1 C20 C19 -71.9(2) . . . . ?
C25 P1 C20 C21 109.4(2) . . . . ?
C25 C24 C23 C22 -0.1(4) . . . . ?
C25 C26 C27 C22 0.9(5) . . . . ?
C36 C35 C34 C32 176.7(2) . . . . ?
C36 C35 C34 C39 -0.5(4) . . . . ?
C17 C16 C21 C20 -1.2(3) . . . . ?
C17 C16 C21 C12 177.9(2) . . . . ?
C17 C16 C15 C14 -179.7(2) . . . . ?
C37 C38 C43 C42 175.5(2) . . . . ?
C15 C16 C21 C20 -179.9(2) . . . . ?
C15 C16 C21 C12 -0.8(3) . . . . ?
C15 C16 C17 C18 178.2(2) . . . . ?
C11 P2 C31 C32 -112.4(2) . . . . ?
C11 P2 C31 C30 73.8(2) . . . . ?
C11 P2 C40 C39 107.2(2) . . . . ?
C11 P2 C40 C41 -72.1(2) . . . . ?
C11 C6 C7 C8 -0.7(4) . . . . ?
C11 C10 C9 C8 0.2(5) . . . . ?
C6 C11 C10 C9 -1.0(4) . . . . ?
C6 C7 C8 C9 -0.2(5) . . . . ?
C24 C25 C26 C27 -0.3(4) . . . . ?
C24 C23 C22 C27 0.6(5) . . . . ?
C26 C25 C24 C23 -0.1(4) . . . . ?
C10 C11 C6 C7 1.3(4) . . . . ?
C7 C8 C9 C10 0.5(5) . . . . ?
C23 C22 C27 C26 -1.0(5) . . . . ?

loop_
_smtbx_masks_void_nr
_smtbx_masks_void_average_x
_smtbx_masks_void_average_y
_smtbx_masks_void_average_z
_smtbx_masks_void_volume
_smtbx_masks_void_count_electrons
_smtbx_masks_void_content
1 -0.500 0.000 0.500 409.5 76.5 '2 C5H12'
2 -0.500 0.500 1.000 409.5 76.5 '2 C5H12'
